data_1535510
loop_
_publ_author_name
'Bridges, C.A.'
'Greedan, J.E.'

_publ_section_title
;
 Phase transitions and electrical transport in the mixed-valence
 V(2+)/V(3+) oxide Ba V10 O15
;
_journal_name_full 'Journal of Solid State Chemistry'
_journal_page_first 1098
_journal_page_last 1110
_journal_volume 177
_journal_year 2004
_chemical_formula_sum 'Ba O15 V10'
_chemical_name_systematic 'Ba (V10 O15)'
_space_group_IT_number 61
_symmetry_space_group_name_Hall '-P 2ac 2ab'
_symmetry_space_group_name_H-M 'P b c a'
_cell_angle_alpha 90
_cell_angle_beta 90
_cell_angle_gamma 90
_cell_formula_units_Z 4
_cell_length_a 11.6155
_cell_length_b 9.8735
_cell_length_c 9.4178
_cell_volume 1080.086
_citation_journal_id_ASTM JSSCBI
_cod_data_source_file Bridges_JSSCBI_2004_1139.cif
_cod_data_source_block Ba1O15V10
_cod_original_formula_sum 'Ba1 O15 V10'
_cod_database_code 1535510

loop_
_symmetry_equiv_pos_as_xyz
x,y,z
-x+1/2,-y,z+1/2
x+1/2,-y+1/2,-z
-x,y+1/2,-z+1/2
-x,-y,-z
x-1/2,y,-z-1/2
-x-1/2,y-1/2,z
x,-y-1/2,z-1/2

loop_
_atom_site_label
_atom_site_type_symbol
_atom_site_fract_x
_atom_site_fract_y
_atom_site_fract_z
_atom_site_occupancy
_atom_site_U_iso_or_equiv
V4 V+2 0.63553 0.09703 0.63208 1 0.0
O3 O-2 0.25123 0.32785 0.24811 1 0.0
V3 V+2 -0.24143 0.67945 0.11246 1 0.0
O5 O-2 0.50173 0.34264 0.24379 1 0.0
Ba1 Ba+2 0 0.5 0 1 0.0
O2 O-2 0.11407 0.25047 0.00644 1 0.0
O7 O-2 0.87934 0.25446 0.50396 1 0.0
O6 O-2 0.5 0.5 0 1 0.0
O4 O-2 0.63318 0.58838 0.24508 1 0.0
O1 O-2 -0.25662 0.50386 0.00225 1 0.0
O8 O-2 0.3725 0.91164 0.74444 1 0.0
V1 V+2 0.50407 0.67522 0.14202 1 0.0
V5 V+2 0.24878 0.82959 0.60593 1 0.0
V2 V+2 0.37552 0.41157 0.13676 1 0.0
